data_2244022
loop_
_publ_author_name
'Park, Ava M.'
'Golen, James A.'
'Manke, David R.'

_publ_section_title
;
 A cuboidal [Cu~4~(SO~4~)~4~] structure supported by \b-picoline ligands
;
_journal_coeditor_code ZL5027
_journal_issue 2
_journal_name_full 'Acta Crystallographica Section E'
_journal_page_first 108
_journal_page_last 110
_journal_paper_doi 10.1107/S2056989022000780
_journal_volume 78
_journal_year 2022
_chemical_formula_iupac '[Co4 (S O4)4 (C6 H7 N)8]'
_chemical_formula_moiety 'C48 H56 Co4 N8 O16 S4'
_chemical_formula_sum 'C48 H56 Co4 N8 O16 S4'
_chemical_formula_weight 1364.96
_chemical_name_systematic
;
Tetra-\m~3~-sulfato-tetrakis[bis(3-methylpyridine)cobalt(II)]
;
_space_group_crystal_system tetragonal
_space_group_IT_number 114
_space_group_name_Hall 'P -4 2n'
_space_group_name_H-M_alt 'P -4 21 c'
_atom_sites_solution_hydrogens geom
_audit_creation_method
;
Olex2 1.3
(compiled 2020.11.12 svn.r5f609507 for OlexSys, GUI svn.r6272)
;
_cell_angle_alpha 90
_cell_angle_beta 90
_cell_angle_gamma 90
_cell_formula_units_Z 2
_cell_length_a 15.6121(16)
_cell_length_b 15.6121(16)
_cell_length_c 11.8359(13)
_cell_measurement_reflns_used 9496
_cell_measurement_temperature 298(2)
_cell_measurement_theta_max 25.66
_cell_measurement_theta_min 2.92
_cell_volume 2884.9(5)
_computing_cell_refinement
;
SAINT (Bruker, 2018)
;
_computing_data_collection
;
APEX3 (Bruker, 2018)
;
_computing_data_reduction
;
SAINT (Bruker, 2018)
;
_computing_molecular_graphics
;
<i>OLEX2</i> (Dolomanov <i>et al.</i>,  2009)
;
_computing_publication_material
;
publCIF (Westrip, 2010)
;
_computing_structure_refinement
;
SHELXL2018 (Sheldrick, 2015b)
;
_computing_structure_solution
;
SHELXT2014 (Sheldrick, 2015a)
;
_diffrn_ambient_temperature 298.15
_diffrn_measured_fraction_theta_full 0.997
_diffrn_measured_fraction_theta_max 0.995
_diffrn_measurement_device_type 'Bruker D8 Venture CMOS'
_diffrn_measurement_method '\f and \w scans'
_diffrn_radiation_type MoK\a
_diffrn_radiation_wavelength 0.71073
_diffrn_reflns_av_R_equivalents 0.0370
_diffrn_reflns_av_unetI/netI 0.0135
_diffrn_reflns_limit_h_max 19
_diffrn_reflns_limit_h_min -19
_diffrn_reflns_limit_k_max 19
_diffrn_reflns_limit_k_min -19
_diffrn_reflns_limit_l_max 14
_diffrn_reflns_limit_l_min -14
_diffrn_reflns_number 54595
_diffrn_reflns_theta_full 25.242
_diffrn_reflns_theta_max 25.722
_diffrn_reflns_theta_min 2.917
_diffrn_source_current 30.0
_diffrn_source_power 1.5
_diffrn_source_voltage 50.0
_diffrn_standards_number 0
_exptl_absorpt_coefficient_mu 1.347
_exptl_absorpt_correction_T_max 0.562
_exptl_absorpt_correction_T_min 0.517
_exptl_absorpt_correction_type multi-scan
_exptl_absorpt_process_details
;
(SADABS; Bruker, 2018)
;
_exptl_crystal_colour pink
_exptl_crystal_density_diffrn 1.571
_exptl_crystal_description BLOCK
_exptl_crystal_F_000 1400
_exptl_crystal_size_max 0.24
_exptl_crystal_size_mid 0.22
_exptl_crystal_size_min 0.20
_refine_diff_density_max 0.159
_refine_diff_density_min -0.201
_refine_ls_abs_structure_details
;
Flack <i>x</i> determined using 1117 quotients
[(<i>I</i>^+^)-(<i>I</i>^-^)]/[(<i>I</i>^+^)+(<i>I</i>^-^)]
(Parsons et al., 2013)
;
_refine_ls_abs_structure_Flack 0.007(4)
_refine_ls_extinction_coef 0.0049(4)
_refine_ls_extinction_expression Fc^*^=kFc[1+0.001xFc^2^\l^3^/sin(2\q)]^-1/4^
_refine_ls_extinction_method
;
SHELXL-2018/3 (Sheldrick 2015b)
;
_refine_ls_goodness_of_fit_ref 1.139
_refine_ls_hydrogen_treatment constr
_refine_ls_matrix_type full
_refine_ls_number_parameters 184
_refine_ls_number_reflns 2744
_refine_ls_number_restraints 0
_refine_ls_restrained_S_all 1.139
_refine_ls_R_factor_all 0.0212
_refine_ls_R_factor_gt 0.0190
_refine_ls_shift/su_max 0.001
_refine_ls_shift/su_mean 0.000
_refine_ls_structure_factor_coef Fsqd
_refine_ls_weighting_details 'w=1/[\s^2^(Fo^2^)+(0.0165P)^2^+1.2064P] where P=(Fo^2^+2Fc^2^)/3'
_refine_ls_weighting_scheme calc
_refine_ls_wR_factor_gt 0.0445
_refine_ls_wR_factor_ref 0.0459
_reflns_number_gt 2624
_reflns_number_total 2744
_reflns_threshold_expression 'I > 2\s(I)'
_cod_data_source_file zl5027sup1.cif
_cod_data_source_block I
_cod_original_cell_volume 2884.9(7)
_cod_database_code 2244022
_shelx_space_group_comment
;
The symmetry employed for this shelxl refinement is uniquely defined
by the following loop, which should always be used as a source of
symmetry information in preference to the above space-group names.
They are only intended as comments.
;
_shelx_estimated_absorpt_t_min 0.738
_shelx_estimated_absorpt_t_max 0.774

loop_
_space_group_symop_operation_xyz
'x, y, z'
'-x, -y, z'
'y, -x, -z'
'-y, x, -z'
'-x+1/2, y+1/2, -z+1/2'
'x+1/2, -y+1/2, -z+1/2'
'-y+1/2, -x+1/2, z+1/2'
'y+1/2, x+1/2, z+1/2'

loop_
_atom_site_type_symbol
_atom_site_label
_atom_site_fract_x
_atom_site_fract_y
_atom_site_fract_z
_atom_site_U_iso_or_equiv
_atom_site_adp_type
_atom_site_calc_flag
_atom_site_occupancy
_atom_site_disorder_assembly
_atom_site_disorder_group
Co Co1 0.64636(2) 0.49053(2) 0.41389(3) 0.02066(11) Uani d 1 . .
S S1 0.52522(4) 0.64004(4) 0.35520(5) 0.02043(15) Uani d 1 . .
O O1 0.58168(12) 0.57205(12) 0.30908(15) 0.0267(4) Uani d 1 . .
O O2 0.49144(15) 0.69145(13) 0.26473(17) 0.0370(5) Uani d 1 . .
O O3 0.45605(11) 0.59894(11) 0.42553(16) 0.0240(4) Uani d 1 . .
O O4 0.57304(12) 0.69234(11) 0.43961(15) 0.0258(4) Uani d 1 . .
N N1 0.75982(14) 0.57112(15) 0.4121(2) 0.0319(5) Uani d 1 . .
N N2 0.70169(16) 0.42286(15) 0.2775(2) 0.0293(5) Uani d 1 . .
C C1 0.82170(19) 0.5691(2) 0.4896(3) 0.0400(7) Uani d 1 . .
H H1 0.813680 0.534627 0.552786 0.048 Uiso calc 1 . .
C C2 0.8976(2) 0.6156(2) 0.4819(3) 0.0489(8) Uani d 1 . .
C C3 0.9084(2) 0.6660(2) 0.3863(3) 0.0546(10) Uani d 1 . .
H H3 0.958296 0.697697 0.376688 0.065 Uiso calc 1 . .
C C4 0.8451(2) 0.6690(2) 0.3064(3) 0.0541(10) Uani d 1 . .
H H4 0.851466 0.702977 0.242445 0.065 Uiso calc 1 . .
C C5 0.7719(2) 0.6210(2) 0.3218(3) 0.0434(8) Uani d 1 . .
H H5 0.729157 0.623471 0.267110 0.052 Uiso calc 1 . .
C C6 0.9650(3) 0.6110(3) 0.5724(4) 0.0829(15) Uani d 1 . .
H H6A 0.946445 0.572676 0.630913 0.124 Uiso calc 1 . .
H H6B 0.973938 0.667009 0.603611 0.124 Uiso calc 1 . .
H H6C 1.017567 0.590328 0.540358 0.124 Uiso calc 1 . .
C C7 0.6638(2) 0.4183(2) 0.1768(3) 0.0340(7) Uani d 1 . .
H H7 0.611734 0.446338 0.167140 0.041 Uiso calc 1 . .
C C8 0.6978(2) 0.3738(2) 0.0853(3) 0.0422(7) Uani d 1 . .
C C9 0.7741(2) 0.3311(2) 0.1032(3) 0.0499(9) Uani d 1 . .
H H9 0.798504 0.299413 0.045000 0.060 Uiso calc 1 . .
C C10 0.8143(2) 0.3351(2) 0.2062(3) 0.0490(9) Uani d 1 . .
H H10 0.865907 0.306837 0.218114 0.059 Uiso calc 1 . .
C C11 0.7766(2) 0.3817(2) 0.2914(3) 0.0386(8) Uani d 1 . .
H H11 0.803962 0.384829 0.361126 0.046 Uiso calc 1 . .
C C12 0.6512(3) 0.3707(3) -0.0255(3) 0.0732(12) Uani d 1 . .
H H12A 0.590895 0.377919 -0.012705 0.110 Uiso calc 1 . .
H H12B 0.661205 0.316328 -0.061099 0.110 Uiso calc 1 . .
H H12C 0.671634 0.415746 -0.073630 0.110 Uiso calc 1 . .

loop_
_atom_site_aniso_label
_atom_site_aniso_U_11
_atom_site_aniso_U_22
_atom_site_aniso_U_33
_atom_site_aniso_U_12
_atom_site_aniso_U_13
_atom_site_aniso_U_23
Co1 0.01998(17) 0.02203(18) 0.01997(16) 0.00207(14) 0.00180(15) 0.00176(14)
S1 0.0216(3) 0.0201(3) 0.0196(3) 0.0031(3) 0.0031(2) 0.0046(3)
O1 0.0293(10) 0.0290(10) 0.0218(9) 0.0075(8) 0.0056(8) 0.0029(8)
O2 0.0435(12) 0.0380(11) 0.0297(10) 0.0114(11) -0.0007(10) 0.0133(9)
O3 0.0227(9) 0.0272(9) 0.0223(9) -0.0037(7) 0.0042(8) 0.0004(8)
O4 0.0259(9) 0.0213(9) 0.0301(11) -0.0045(8) 0.0048(8) 0.0015(7)
N1 0.0281(12) 0.0299(12) 0.0378(13) -0.0040(10) 0.0080(12) 0.0009(12)
N2 0.0305(12) 0.0272(12) 0.0301(13) 0.0033(11) 0.0070(11) 0.0008(11)
C1 0.0349(16) 0.0417(17) 0.0434(18) -0.0091(14) 0.0040(14) 0.0014(14)
C2 0.0337(16) 0.051(2) 0.062(2) -0.0128(14) 0.0054(17) -0.0051(19)
C3 0.0408(19) 0.043(2) 0.080(3) -0.0156(16) 0.0191(18) 0.0026(18)
C4 0.052(2) 0.042(2) 0.068(3) -0.0086(16) 0.019(2) 0.0151(18)
C5 0.0396(18) 0.0437(19) 0.0470(19) -0.0036(15) 0.0103(16) 0.0107(16)
C6 0.048(2) 0.102(4) 0.098(4) -0.026(2) -0.017(3) 0.002(3)
C7 0.0376(17) 0.0333(15) 0.0310(15) -0.0005(13) 0.0067(13) 0.0015(13)
C8 0.061(2) 0.0340(16) 0.0314(15) -0.0070(14) 0.0115(17) -0.0043(14)
C9 0.067(2) 0.0349(17) 0.048(2) 0.0039(16) 0.0277(18) -0.0072(15)
C10 0.047(2) 0.0364(18) 0.063(2) 0.0135(15) 0.0187(18) -0.0001(16)
C11 0.0369(18) 0.0342(17) 0.045(2) 0.0085(14) 0.0064(14) 0.0007(14)
C12 0.107(4) 0.076(3) 0.036(2) -0.002(3) -0.002(3) -0.012(2)

loop_
_atom_type_symbol
_atom_type_description
_atom_type_scat_dispersion_real
_atom_type_scat_dispersion_imag
_atom_type_scat_source
C C 0.0033 0.0016 'International Tables Vol C Tables 4.2.6.8 and 6.1.1.4'
H H 0.0000 0.0000 'International Tables Vol C Tables 4.2.6.8 and 6.1.1.4'
Co Co 0.3494 0.9721 'International Tables Vol C Tables 4.2.6.8 and 6.1.1.4'
N N 0.0061 0.0033 'International Tables Vol C Tables 4.2.6.8 and 6.1.1.4'
O O 0.0106 0.0060 'International Tables Vol C Tables 4.2.6.8 and 6.1.1.4'
S S 0.1246 0.1234 'International Tables Vol C Tables 4.2.6.8 and 6.1.1.4'

loop_
_geom_angle_atom_site_label_1
_geom_angle_atom_site_label_2
_geom_angle_atom_site_label_3
_geom_angle_site_symmetry_1
_geom_angle_site_symmetry_3
_geom_angle
_geom_angle_publ_flag
O1 Co1 S1 . 3_566 129.94(5) ?
O1 Co1 O3 . 2_665 94.41(7) ?
O1 Co1 O3 . 3_566 97.00(7) ?
O1 Co1 O4 . 3_566 162.52(7) ?
O1 Co1 N1 . . 92.08(9) ?
O1 Co1 N2 . . 92.84(9) ?
O3 Co1 S1 3_566 3_566 33.21(5) ?
O3 Co1 S1 2_665 3_566 81.36(5) ?
O3 Co1 O3 2_665 3_566 86.57(8) ?
O3 Co1 N1 2_665 . 173.44(9) ?
O4 Co1 S1 3_566 3_566 32.58(5) ?
O4 Co1 O3 3_566 2_665 83.94(7) ?
O4 Co1 O3 3_566 3_566 65.55(7) ?
O4 Co1 N1 3_566 . 90.16(9) ?
N1 Co1 S1 . 3_566 95.20(8) ?
N1 Co1 O3 . 3_566 93.61(8) ?
N2 Co1 S1 . 3_566 136.90(7) ?
N2 Co1 O3 . 3_566 170.11(9) ?
N2 Co1 O3 . 2_665 91.63(8) ?
N2 Co1 O4 . 3_566 104.59(8) ?
N2 Co1 N1 . . 87.07(9) ?
O1 S1 Co1 . 4_656 116.43(7) ?
O1 S1 O3 . . 108.92(10) ?
O1 S1 O4 . . 109.93(11) ?
O2 S1 Co1 . 4_656 133.48(9) ?
O2 S1 O1 . . 110.07(11) ?
O2 S1 O3 . . 112.71(12) ?
O2 S1 O4 . . 112.15(12) ?
O3 S1 Co1 . 4_656 53.22(7) ?
O4 S1 Co1 . 4_656 50.06(7) ?
O4 S1 O3 . . 102.82(11) ?
S1 O1 Co1 . . 121.04(10) ?
Co1 O3 Co1 2_665 4_656 124.11(9) ?
S1 O3 Co1 . 2_665 141.48(12) ?
S1 O3 Co1 . 4_656 93.57(9) ?
S1 O4 Co1 . 4_656 97.36(9) ?
C1 N1 Co1 . . 124.8(2) ?
C1 N1 C5 . . 117.5(3) ?
C5 N1 Co1 . . 117.4(2) ?
C7 N2 Co1 . . 121.9(2) ?
C7 N2 C11 . . 118.1(3) ?
C11 N2 Co1 . . 120.0(2) ?
N1 C1 H1 . . 118.0 ?
N1 C1 C2 . . 124.0(3) ?
C2 C1 H1 . . 118.0 ?
C1 C2 C6 . . 121.6(4) ?
C3 C2 C1 . . 116.9(3) ?
C3 C2 C6 . . 121.5(3) ?
C2 C3 H3 . . 120.2 ?
C4 C3 C2 . . 119.7(3) ?
C4 C3 H3 . . 120.2 ?
C3 C4 H4 . . 120.4 ?
C3 C4 C5 . . 119.3(3) ?
C5 C4 H4 . . 120.4 ?
N1 C5 C4 . . 122.6(4) ?
N1 C5 H5 . . 118.7 ?
C4 C5 H5 . . 118.7 ?
C2 C6 H6A . . 109.5 ?
C2 C6 H6B . . 109.5 ?
C2 C6 H6C . . 109.5 ?
H6A C6 H6B . . 109.5 ?
H6A C6 H6C . . 109.5 ?
H6B C6 H6C . . 109.5 ?
N2 C7 H7 . . 118.2 ?
N2 C7 C8 . . 123.6(3) ?
C8 C7 H7 . . 118.2 ?
C7 C8 C12 . . 120.8(3) ?
C9 C8 C7 . . 116.8(3) ?
C9 C8 C12 . . 122.4(3) ?
C8 C9 H9 . . 119.7 ?
C10 C9 C8 . . 120.6(3) ?
C10 C9 H9 . . 119.7 ?
C9 C10 H10 . . 120.6 ?
C9 C10 C11 . . 118.7(3) ?
C11 C10 H10 . . 120.6 ?
N2 C11 C10 . . 122.3(3) ?
N2 C11 H11 . . 118.9 ?
C10 C11 H11 . . 118.9 ?
C8 C12 H12A . . 109.5 ?
C8 C12 H12B . . 109.5 ?
C8 C12 H12C . . 109.5 ?
H12A C12 H12B . . 109.5 ?
H12A C12 H12C . . 109.5 ?
H12B C12 H12C . . 109.5 ?

loop_
_geom_bond_atom_site_label_1
_geom_bond_atom_site_label_2
_geom_bond_site_symmetry_2
_geom_bond_distance
_geom_bond_publ_flag
Co1 S1 3_566 2.7458(7) ?
Co1 O1 . 2.0441(19) ?
Co1 O3 3_566 2.2037(19) ?
Co1 O3 2_665 2.1274(18) ?
Co1 O4 3_566 2.1229(18) ?
Co1 N1 . 2.173(2) ?
Co1 N2 . 2.114(2) ?
S1 O1 . 1.4839(19) ?
S1 O2 . 1.438(2) ?
S1 O3 . 1.5069(18) ?
S1 O4 . 1.491(2) ?
N1 C1 . 1.332(4) ?
N1 C5 . 1.336(4) ?
N2 C7 . 1.333(4) ?
N2 C11 . 1.345(4) ?
C1 H1 . 0.9300 ?
C1 C2 . 1.392(4) ?
C2 C3 . 1.389(5) ?
C2 C6 . 1.503(5) ?
C3 H3 . 0.9300 ?
C3 C4 . 1.368(6) ?
C4 H4 . 0.9300 ?
C4 C5 . 1.379(5) ?
C5 H5 . 0.9300 ?
C6 H6A . 0.9600 ?
C6 H6B . 0.9600 ?
C6 H6C . 0.9600 ?
C7 H7 . 0.9300 ?
C7 C8 . 1.391(4) ?
C8 C9 . 1.382(5) ?
C8 C12 . 1.501(5) ?
C9 H9 . 0.9300 ?
C9 C10 . 1.371(6) ?
C10 H10 . 0.9300 ?
C10 C11 . 1.376(5) ?
C11 H11 . 0.9300 ?
C12 H12A . 0.9600 ?
C12 H12B . 0.9600 ?
C12 H12C . 0.9600 ?

loop_
_geom_hbond_atom_site_label_D
_geom_hbond_atom_site_label_H
_geom_hbond_atom_site_label_A
_geom_hbond_site_symmetry_A
_geom_hbond_distance_DH
_geom_hbond_distance_HA
_geom_hbond_distance_DA
_geom_hbond_angle_DHA
_geom_hbond_publ_flag
C1 H1 O4 3_566 0.93 2.53 3.116(4) 120.9 yes
C3 H3 O2 6_565 0.93 2.46 3.135(4) 129.3 yes
C5 H5 O1 . 0.93 2.49 3.070(4) 120.7 yes

loop_
_geom_torsion_atom_site_label_1
_geom_torsion_atom_site_label_2
_geom_torsion_atom_site_label_3
_geom_torsion_atom_site_label_4
_geom_torsion_site_symmetry_1
_geom_torsion_site_symmetry_2
_geom_torsion_site_symmetry_3
_geom_torsion_site_symmetry_4
_geom_torsion
_geom_torsion_publ_flag
Co1 S1 O1 Co1 4_656 . . . -1.75(15) ?
Co1 S1 O3 Co1 4_656 . . 2_665 -168.6(2) ?
Co1 N1 C1 C2 . . . . 173.9(3) ?
Co1 N1 C5 C4 . . . . -174.0(3) ?
Co1 N2 C7 C8 . . . . -179.4(2) ?
Co1 N2 C11 C10 . . . . 178.4(2) ?
O1 S1 O3 Co1 . . . 4_656 109.34(9) ?
O1 S1 O3 Co1 . . . 2_665 -59.3(2) ?
O1 S1 O4 Co1 . . . 4_656 -108.29(10) ?
O2 S1 O1 Co1 . . . . 176.64(13) ?
O2 S1 O3 Co1 . . . 4_656 -128.20(11) ?
O2 S1 O3 Co1 . . . 2_665 63.1(2) ?
O2 S1 O4 Co1 . . . 4_656 128.92(11) ?
O3 S1 O1 Co1 . . . . -59.31(15) ?
O3 S1 O4 Co1 . . . 4_656 7.57(11) ?
O4 S1 O1 Co1 . . . . 52.63(15) ?
O4 S1 O3 Co1 . . . 2_665 -175.90(17) ?
O4 S1 O3 Co1 . . . 4_656 -7.25(10) ?
N1 C1 C2 C3 . . . . -0.5(5) ?
N1 C1 C2 C6 . . . . 179.7(4) ?
N2 C7 C8 C9 . . . . 1.5(5) ?
N2 C7 C8 C12 . . . . 179.5(3) ?
C1 N1 C5 C4 . . . . 0.4(5) ?
C1 C2 C3 C4 . . . . 0.8(5) ?
C2 C3 C4 C5 . . . . -0.6(6) ?
C3 C4 C5 N1 . . . . -0.1(6) ?
C5 N1 C1 C2 . . . . -0.1(5) ?
C6 C2 C3 C4 . . . . -179.4(4) ?
C7 N2 C11 C10 . . . . -0.6(4) ?
C7 C8 C9 C10 . . . . -1.5(5) ?
C8 C9 C10 C11 . . . . 0.6(5) ?
C9 C10 C11 N2 . . . . 0.5(5) ?
C11 N2 C7 C8 . . . . -0.5(4) ?
C12 C8 C9 C10 . . . . -179.4(3) ?

_cod_database_fobs_code 2244022
